data_4100006
_journal_name_full 'Journal of the American Chemical Society'
_journal_paper_doi 10.1021/ja0460458
_journal_year 2005
_chemical_formula_moiety 'C86 H86 Fe2 N8 O10 P2 '
_chemical_formula_sum 'C86 H86 Fe2 N8 O10 P2'
_chemical_formula_weight 1565.31
_space_group_IT_number 15
_symmetry_cell_setting monoclinic
_symmetry_space_group_name_Hall '-C 2yc'
_symmetry_space_group_name_H-M 'C 1 2/c 1'
_cell_angle_alpha 90
_cell_angle_beta 91.952(4)
_cell_angle_gamma 90
_cell_formula_units_Z 4
_cell_length_a 13.649(3)
_cell_length_b 25.077(5)
_cell_length_c 22.742(4)
_cell_measurement_temperature 193.2
_cell_volume 7779(2)
_cod_original_sg_symbol_H-M 'C 2/c'
_cod_original_formula_sum 'C86 H86 Fe2 N8 O10 P2 '
_cod_database_code 4100006

loop_
_symmetry_equiv_pos_as_xyz
x,y,z
-x,y,1/2-z
-x,-y,-z
x,-y,1/2+z
1/2+x,1/2+y,z
1/2-x,1/2+y,1/2-z
1/2-x,1/2-y,-z
1/2+x,1/2-y,1/2+z

loop_
_atom_site_label
_atom_site_type_symbol
_atom_site_fract_x
_atom_site_fract_y
_atom_site_fract_z
_atom_site_U_iso_or_equiv
_atom_site_adp_type
_atom_site_occupancy
_atom_site_calc_flag
_atom_site_refinement_flags
_atom_site_disorder_assembly
_atom_site_disorder_group
Fe(1) Fe 0.44019(3) 0.38760(2) 0.68446(2) 0.0294(1) Uani 1.00 d . . .
P(1) P 0.13315(6) 0.59986(3) 0.56237(3) 0.0285(2) Uani 1.00 d . . .
O(1) O 0.5000 0.3706(1) 0.7500 0.0287(7) Uani 1.00 d S . .
O(2) O 0.2810(2) 0.51530(8) 0.7212(1) 0.0492(7) Uani 1.00 d . . .
O(3) O 0.1780(2) 0.31935(9) 0.7172(1) 0.0558(7) Uani 1.00 d . . .
O(4) O 0.4147(2) 0.2439(1) 0.6029(1) 0.093(1) Uani 1.00 d . . .
O(5) O 0.6480(2) 0.39975(9) 0.5671(1) 0.0558(7) Uani 1.00 d . . .
O(6) O 0.0000 0.2715(2) 0.7500 0.059(1) Uani 1.00 d S . .
N(1) N 0.4054(2) 0.45929(9) 0.6942(1) 0.0284(6) Uani 1.00 d . . .
N(2) N 0.3061(2) 0.37444(9) 0.6982(1) 0.0315(6) Uani 1.00 d . . .
N(3) N 0.4543(2) 0.3276(1) 0.6342(1) 0.0364(7) Uani 1.00 d . . .
N(4) N 0.5330(2) 0.4184(1) 0.6359(1) 0.0315(6) Uani 1.00 d . . .
C(1) C 0.4725(2) 0.4968(1) 0.6752(1) 0.0317(8) Uani 1.00 d . . .
C(2) C 0.5473(2) 0.4729(1) 0.6424(1) 0.0348(8) Uani 1.00 d . . .
C(3) C 0.6213(3) 0.5049(2) 0.6199(2) 0.0468(10) Uani 1.00 d . . .
C(4) C 0.6188(3) 0.5591(2) 0.6295(2) 0.053(1) Uani 1.00 d . . .
C(5) C 0.5445(3) 0.5825(2) 0.6601(2) 0.0486(10) Uani 1.00 d . . .
C(6) C 0.4713(3) 0.5522(1) 0.6831(1) 0.0384(9) Uani 1.00 d . . .
C(7) C 0.3133(2) 0.4707(1) 0.7136(1) 0.0334(8) Uani 1.00 d . . .
C(8) C 0.2521(2) 0.4204(1) 0.7223(1) 0.0321(8) Uani 1.00 d . . .
C(9) C 0.2378(3) 0.4136(2) 0.7881(2) 0.0438(10) Uani 1.00 d . . .
C(10) C 0.1533(3) 0.4299(2) 0.6892(2) 0.052(1) Uani 1.00 d . . .
C(11) C 0.2625(2) 0.3267(1) 0.6991(1) 0.0386(8) Uani 1.00 d . . .
C(12) C 0.3196(2) 0.2765(1) 0.6804(2) 0.0406(8) Uani 1.00 d . . .
C(13) C 0.3694(3) 0.2555(2) 0.7371(2) 0.0474(10) Uani 1.00 d . . .
C(14) C 0.2451(3) 0.2344(2) 0.6577(2) 0.057(1) Uani 1.00 d . . .
C(15) C 0.4004(3) 0.2830(1) 0.6349(2) 0.0495(10) Uani 1.00 d . . .
C(16) C 0.5324(2) 0.3311(1) 0.5908(1) 0.0434(9) Uani 1.00 d . . .
C(17) C 0.6145(4) 0.2904(2) 0.6018(3) 0.078(2) Uani 1.00 d . . .
C(18) C 0.4911(4) 0.3281(2) 0.5276(2) 0.066(1) Uani 1.00 d . . .
C(19) C 0.5791(2) 0.3862(1) 0.5968(1) 0.0390(8) Uani 1.00 d . . .
C(20) C 0.1924(2) 0.5399(1) 0.5390(1) 0.0295(7) Uani 1.00 d . . .
C(21) C 0.2805(3) 0.5245(2) 0.5626(2) 0.0438(10) Uani 1.00 d . . .
C(22) C 0.3203(3) 0.4756(2) 0.5479(2) 0.059(1) Uani 1.00 d . . .
C(23) C 0.2703(3) 0.4426(2) 0.5103(2) 0.055(1) Uani 1.00 d . . .
C(24) C 0.1834(3) 0.4575(1) 0.4847(2) 0.0471(10) Uani 1.00 d . . .
C(25) C 0.1436(3) 0.5066(1) 0.4992(2) 0.0405(9) Uani 1.00 d . . .
C(26) C 0.2202(2) 0.6433(1) 0.5965(1) 0.0300(7) Uani 1.00 d . . .
C(27) C 0.2463(3) 0.6376(1) 0.6557(2) 0.0431(9) Uani 1.00 d . . .
C(28) C 0.3183(3) 0.6706(2) 0.6809(2) 0.055(1) Uani 1.00 d . . .
C(29) C 0.3635(3) 0.7079(2) 0.6475(2) 0.054(1) Uani 1.00 d . . .
C(30) C 0.3382(3) 0.7136(2) 0.5890(2) 0.053(1) Uani 1.00 d . . .
C(31) C 0.2682(3) 0.6817(1) 0.5637(2) 0.0407(9) Uani 1.00 d . . .
C(32) C 0.0725(2) 0.6307(1) 0.4996(1) 0.0261(7) Uani 1.00 d . . .
C(33) C 0.1144(3) 0.6284(1) 0.4451(2) 0.0391(9) Uani 1.00 d . . .
C(34) C 0.0661(3) 0.6514(2) 0.3970(2) 0.047(1) Uani 1.00 d . . .
C(35) C -0.0210(3) 0.6769(1) 0.4024(2) 0.0429(9) Uani 1.00 d . . .
C(36) C -0.0601(3) 0.6804(2) 0.4571(2) 0.0462(10) Uani 1.00 d . . .
C(37) C -0.0145(2) 0.6574(1) 0.5056(2) 0.0376(8) Uani 1.00 d . . .
C(38) C 0.0436(2) 0.5821(1) 0.6148(1) 0.0275(7) Uani 1.00 d . . .
C(39) C 0.0177(2) 0.5294(1) 0.6227(2) 0.0375(8) Uani 1.00 d . . .
C(40) C -0.0548(3) 0.5159(1) 0.6606(2) 0.0461(10) Uani 1.00 d . . .
C(41) C -0.1026(3) 0.5543(2) 0.6907(2) 0.0449(10) Uani 1.00 d . . .
C(42) C -0.0767(3) 0.6068(2) 0.6840(2) 0.0437(9) Uani 1.00 d . . .
C(43) C -0.0043(3) 0.6209(1) 0.6465(1) 0.0406(9) Uani 1.00 d . . .
H(1) H 0.666(2) 0.487(1) 0.596(1) 0.0424(1) Uiso 1.00 d . . .
H(2) H 0.675(2) 0.581(1) 0.617(1) 0.0790(2) Uiso 1.00 d . . .
H(3) H 0.545(2) 0.623(1) 0.667(1) 0.0540(1) Uiso 1.00 d . . .
H(4) H 0.421(2) 0.567(1) 0.705(1) 0.0446(1) Uiso 1.00 d . . .
H(5) H 0.303(2) 0.404(1) 0.807(1) 0.0746(2) Uiso 1.00 d . . .
H(6) H 0.191(2) 0.385(1) 0.795(1) 0.0510(1) Uiso 1.00 d . . .
H(7) H 0.218(2) 0.448(1) 0.803(1) 0.0363(1) Uiso 1.00 d . . .
H(8) H 0.160(2) 0.431(1) 0.648(1) 0.0748(2) Uiso 1.00 d . . .
H(9) H 0.104(3) 0.403(1) 0.705(1) 0.0930(2) Uiso 1.00 d . . .
H(10) H 0.130(2) 0.463(1) 0.701(1) 0.0475(1) Uiso 1.00 d . . .
H(11) H 0.421(2) 0.289(1) 0.756(1) 0.0874(2) Uiso 1.00 d . . .
H(12) H 0.409(2) 0.223(1) 0.731(1) 0.0722(2) Uiso 1.00 d . . .
H(13) H 0.327(2) 0.247(1) 0.766(1) 0.0483(1) Uiso 1.00 d . . .
H(14) H 0.290(3) 0.201(1) 0.646(1) 0.0848(2) Uiso 1.00 d . . .
H(15) H 0.189(3) 0.234(1) 0.692(2) 0.1070(2) Uiso 1.00 d . . .
H(16) H 0.218(2) 0.244(1) 0.620(1) 0.0291(1) Uiso 1.00 d . . .
H(17) H 0.585(2) 0.257(1) 0.598(1) 0.0674(2) Uiso 1.00 d . . .
H(18) H 0.643(3) 0.293(2) 0.644(2) 0.0991(2) Uiso 1.00 d . . .
H(19) H 0.670(2) 0.297(1) 0.573(1) 0.0699(1) Uiso 1.00 d . . .
H(20) H 0.541(3) 0.343(1) 0.501(2) 0.0917(2) Uiso 1.00 d . . .
H(21) H 0.462(2) 0.294(1) 0.521(1) 0.0639(2) Uiso 1.00 d . . .
H(22) H 0.439(3) 0.349(2) 0.523(2) 0.0899(2) Uiso 1.00 d . . .
H(23) H 0.311(2) 0.546(1) 0.586(1) 0.0377(1) Uiso 1.00 d . . .
H(24) H 0.375(2) 0.464(1) 0.562(1) 0.0514(1) Uiso 1.00 d . . .
H(25) H 0.292(2) 0.412(1) 0.502(1) 0.0594(2) Uiso 1.00 d . . .
H(26) H 0.151(2) 0.432(1) 0.456(1) 0.0722(2) Uiso 1.00 d . . .
H(27) H 0.082(2) 0.516(1) 0.481(1) 0.0409(1) Uiso 1.00 d . . .
H(28) H 0.217(2) 0.611(1) 0.678(1) 0.0360(1) Uiso 1.00 d . . .
H(29) H 0.331(2) 0.665(1) 0.717(1) 0.0425(1) Uiso 1.00 d . . .
H(30) H 0.414(2) 0.728(1) 0.669(1) 0.0713(2) Uiso 1.00 d . . .
H(31) H 0.369(2) 0.743(1) 0.566(1) 0.0776(2) Uiso 1.00 d . . .
H(32) H 0.250(2) 0.686(1) 0.523(1) 0.0409(1) Uiso 1.00 d . . .
H(33) H 0.170(2) 0.613(1) 0.442(1) 0.0245(1) Uiso 1.00 d . . .
H(34) H 0.097(2) 0.648(1) 0.364(1) 0.0377(1) Uiso 1.00 d . . .
H(35) H -0.057(2) 0.689(1) 0.362(1) 0.0719(1) Uiso 1.00 d . . .
H(36) H -0.119(3) 0.698(1) 0.463(1) 0.0824(2) Uiso 1.00 d . . .
H(37) H -0.042(2) 0.661(1) 0.541(1) 0.0360(1) Uiso 1.00 d . . .
H(38) H 0.052(2) 0.5042(9) 0.6043(10) 0.01685(9) Uiso 1.00 d . . .
H(39) H -0.069(2) 0.480(1) 0.666(1) 0.0399(1) Uiso 1.00 d . . .
H(40) H -0.149(2) 0.543(1) 0.714(1) 0.0442(1) Uiso 1.00 d . . .
H(41) H -0.105(2) 0.632(1) 0.704(1) 0.0364(1) Uiso 1.00 d . . .
H(42) H 0.012(2) 0.654(1) 0.643(1) 0.0322(1) Uiso 1.00 d . . .
H(43) H 0.050(2) 0.295(1) 0.744(2) 0.0908(2) Uiso 1.00 d . . .
